data_4330182
loop_
_publ_author_name
'L. Miersch'
'T. R\"uffer'
'M. Schlesinger'
'H. Lang'
'M. Mehring'

_publ_section_title
;
 Hydrolysis Studies on Bismuth Nitrate: Synthesis and Crystallization of
 Four Novel Polynuclear Basic Bismuth Nitrates
;
_journal_name_full 'Inorganic Chemistry'
_journal_page_first 9376
_journal_page_last 9384
_journal_paper_doi 10.1021/ic301148p
_journal_volume 51
_journal_year 2012
_chemical_formula_sum 'Bi6 H4 N6 O29'
_chemical_formula_weight 1805.97
_chemical_name_systematic
;
 ?
;
_space_group_IT_number 14
_symmetry_cell_setting monoclinic
_symmetry_space_group_name_Hall '-P 2yn'
_symmetry_space_group_name_H-M 'P 1 21/n 1'
_atom_sites_solution_hydrogens geom
_atom_sites_solution_primary direct
_atom_sites_solution_secondary difmap
_audit_creation_method SHELXL-97
_cell_angle_alpha 90.00
_cell_angle_beta 90.129(3)
_cell_angle_gamma 90.00
_cell_formula_units_Z 4
_cell_length_a 9.0149(3)
_cell_length_b 16.9298(4)
_cell_length_c 15.6864(4)
_cell_measurement_reflns_used 11769
_cell_measurement_temperature 110
_cell_measurement_theta_max 25.9998
_cell_measurement_theta_min 2.8615
_cell_volume 2394.06(12)
_computing_cell_refinement
;
CrysAlisPro, Oxford Diffraction Ltd.,
Version 1.171.34.44 (release 25-10-2010 CrysAlis171 .NET)
(compiled Oct 25 2010,18:11:34)
;
_computing_data_collection
;
CrysAlisPro, Oxford Diffraction Ltd.,
Version 1.171.34.44 (release 25-10-2010 CrysAlis171 .NET)
(compiled Oct 25 2010,18:11:34)
;
_computing_data_reduction
;
CrysAlisPro, Oxford Diffraction Ltd.,
Version 1.171.34.44 (release 25-10-2010 CrysAlis171 .NET)
(compiled Oct 25 2010,18:11:34)
;
_computing_structure_refinement 'SHELXL-97 (Sheldrick, 1997)'
_computing_structure_solution 'SHELXS-97 (Sheldrick, 1997)'
_diffrn_ambient_temperature 110
_diffrn_measured_fraction_theta_full 0.987
_diffrn_measured_fraction_theta_max 0.987
_diffrn_measurement_device_type 'oxford gemini s'
_diffrn_measurement_method '\w scans'
_diffrn_radiation_monochromator graphite
_diffrn_radiation_source 'fine-focus sealed tube'
_diffrn_radiation_type MoK\a
_diffrn_radiation_wavelength 0.71073
_diffrn_reflns_av_R_equivalents 0.0505
_diffrn_reflns_av_sigmaI/netI 0.0360
_diffrn_reflns_limit_h_max 11
_diffrn_reflns_limit_h_min -11
_diffrn_reflns_limit_k_max 20
_diffrn_reflns_limit_k_min -20
_diffrn_reflns_limit_l_max 19
_diffrn_reflns_limit_l_min -19
_diffrn_reflns_number 15398
_diffrn_reflns_theta_full 26.11
_diffrn_reflns_theta_max 26.11
_diffrn_reflns_theta_min 2.87
_diffrn_standards_decay_% 0
_diffrn_standards_interval_count 50
_diffrn_standards_interval_time 5
_diffrn_standards_number 2
_exptl_absorpt_coefficient_mu 44.086
_exptl_absorpt_correction_T_max 1.00000
_exptl_absorpt_correction_T_min 0.02045
_exptl_absorpt_correction_type multi-scan
_exptl_absorpt_process_details
;
CrysAlisPro, Oxford Diffraction Ltd.,
Version 1.171.34.44 (release 25-10-2010 CrysAlis171 .NET)
(compiled Oct 25 2010,18:11:34)
empirical absorption correction using spherical harmonics,
 implemented in SCALE3 ABSPACK scaling algorithm.
;
_exptl_crystal_colour colorless
_exptl_crystal_density_diffrn 5.011
_exptl_crystal_description needle
_exptl_crystal_F_000 3104
_exptl_crystal_size_max 0.36
_exptl_crystal_size_mid 0.06
_exptl_crystal_size_min 0.06
_refine_diff_density_max 3.836
_refine_diff_density_min -4.337
_refine_diff_density_rms 0.506
_refine_ls_extinction_method none
_refine_ls_goodness_of_fit_ref 1.042
_refine_ls_hydrogen_treatment constr
_refine_ls_matrix_type full
_refine_ls_number_parameters 390
_refine_ls_number_reflns 4711
_refine_ls_number_restraints 178
_refine_ls_restrained_S_all 1.021
_refine_ls_R_factor_all 0.0425
_refine_ls_R_factor_gt 0.0379
_refine_ls_shift/su_max 0.002
_refine_ls_shift/su_mean 0.000
_refine_ls_structure_factor_coef Fsqd
_refine_ls_weighting_details 'calc w=1/[\s^2^(Fo^2^)+(0.0698P)^2^+0.0000P] where P=(Fo^2^+2Fc^2^)/3'
_refine_ls_weighting_scheme calc
_refine_ls_wR_factor_gt 0.0952
_refine_ls_wR_factor_ref 0.0968
_reflns_number_gt 4111
_reflns_number_total 4711
_reflns_threshold_expression >2sigma(I)
_cod_data_source_file ic301148p_si_001_2.cif
_cod_data_source_block compound2
_cod_database_code 4330182

loop_
_symmetry_equiv_pos_as_xyz
'x, y, z'
'-x+1/2, y+1/2, -z+1/2'
'-x, -y, -z'
'x-1/2, -y-1/2, z-1/2'

loop_
_atom_site_label
_atom_site_type_symbol
_atom_site_fract_x
_atom_site_fract_y
_atom_site_fract_z
_atom_site_U_iso_or_equiv
_atom_site_adp_type
_atom_site_occupancy
_atom_site_symmetry_multiplicity
_atom_site_calc_flag
_atom_site_refinement_flags
_atom_site_disorder_assembly
_atom_site_disorder_group
N1 N 0.9758(10) 0.9343(6) 0.6841(5) 0.0128(19) Uani 1 1 d . . .
N2 N 0.7790(10) 1.1531(6) 0.7969(6) 0.018(2) Uani 1 1 d . . .
N3 N 1.2689(10) 1.1817(6) 0.9409(6) 0.019(2) Uani 1 1 d . . .
N5 N 1.7832(10) 1.1243(6) 0.5122(6) 0.015(2) Uani 1 1 d . . .
N6 N 0.9940(10) 1.3914(6) 0.8643(6) 0.014(2) Uani 1 1 d . . .
O1 O 1.4055(8) 1.1655(4) 0.5414(4) 0.0112(10) Uani 1 1 d . A .
O2 O 1.1827(8) 1.2422(4) 0.4739(5) 0.0123(15) Uani 1 1 d . A .
H2 H 1.1500 1.2587 0.4170 0.015 Uiso 1 1 calc R . .
O3 O 1.2818(7) 1.0441(4) 0.6292(5) 0.0115(14) Uani 1 1 d U A .
H3 H 1.2913 0.9864 0.6301 0.014 Uiso 1 1 calc R . .
O4 O 1.0821(8) 1.1539(4) 0.6019(5) 0.0112(10) Uani 1 1 d U A .
O5 O 1.3300(7) 1.1638(4) 0.7293(4) 0.0086(14) Uani 1 1 d . A .
O6 O 1.5245(8) 1.2626(5) 0.6568(5) 0.0126(16) Uani 1 1 d . A .
H6 H 1.6193 1.2882 0.6700 0.015 Uiso 1 1 calc R . .
O7 O 1.0716(8) 1.2490(4) 0.7347(5) 0.0115(15) Uani 1 1 d . A .
H7 H 0.9978 1.2663 0.7765 0.014 Uiso 1 1 calc R . .
O8 O 1.2496(7) 1.3105(4) 0.6248(4) 0.0111(15) Uani 1 1 d . A .
O9 O 1.0749(8) 0.9386(5) 0.7401(5) 0.0153(17) Uani 1 1 d . . .
O10 O 0.9464(9) 0.9950(4) 0.6410(5) 0.0204(18) Uani 1 1 d . . .
O11 O 0.9111(9) 0.8712(4) 0.6694(5) 0.0167(15) Uani 1 1 d . . .
O12 O 0.8129(9) 1.1354(5) 0.7219(5) 0.0192(18) Uani 1 1 d . . .
O13 O 0.8759(9) 1.1507(8) 0.8532(5) 0.044(3) Uani 1 1 d . . .
O14 O 0.6503(9) 1.1729(6) 0.8135(5) 0.026(2) Uani 1 1 d . . .
O15 O 1.2270(9) 1.1438(5) 1.0045(5) 0.0235(19) Uani 1 1 d . . .
O16 O 1.1758(8) 1.2106(5) 0.8899(5) 0.0198(19) Uani 1 1 d . B .
O17 O 1.4034(9) 1.1898(6) 0.9234(5) 0.028(2) Uani 1 1 d . . .
O18' O 1.2941(9) 1.0204(6) 0.8406(5) 0.027(2) Uani 1 1 d . . .
O18 O 0.7864(8) 1.3358(5) 0.6863(5) 0.0186(17) Uani 1 1 d U . .
N4 N 0.824(2) 1.4057(12) 0.6777(13) 0.021(4) Uani 0.50 1 d PU A 1
O19 O 0.9687(19) 1.4166(11) 0.6722(12) 0.027(4) Uani 0.50 1 d PU A 1
O20 O 0.7104(17) 1.4698(9) 0.6617(10) 0.0167(15) Uani 0.50 1 d PU A 1
N4' N 1.4234(19) 0.9950(12) 0.8373(11) 0.014(4) Uiso 0.50 1 d P B 2
O19' O 1.5074(17) 1.0105(10) 0.7790(11) 0.022(4) Uani 0.50 1 d P B 2
O20' O 1.4770(16) 0.9548(10) 0.8991(10) 0.020(4) Uani 0.50 1 d P B 2
O21 O 1.7509(9) 1.1867(5) 0.5517(5) 0.0201(18) Uani 1 1 d . . .
O22 O 1.7017(9) 1.0645(5) 0.5235(5) 0.0194(18) Uani 1 1 d . . .
O23 O 1.8876(9) 1.1237(6) 0.4616(6) 0.030(2) Uani 1 1 d . . .
O24 O 1.1268(8) 1.3935(5) 0.8388(5) 0.0182(18) Uani 1 1 d . . .
O25 O 0.9178(8) 1.3294(5) 0.8594(5) 0.0177(17) Uani 1 1 d . . .
O26 O 0.9364(8) 1.4524(5) 0.8960(5) 0.0199(18) Uani 1 1 d . . .
O27 O 1.4484(17) 1.4479(6) 0.5680(9) 0.073(5) Uani 1 1 d . . .
Bi1 Bi 1.12189(4) 1.10049(2) 0.72420(2) 0.01022(12) Uani 1 1 d U A .
Bi2 Bi 1.31152(4) 1.28556(2) 0.75767(2) 0.00945(11) Uani 1 1 d U . .
Bi3 Bi 1.21169(4) 1.10456(2) 0.49834(2) 0.01118(12) Uani 1 1 d U . .
Bi4 Bi 1.02415(4) 1.27630(2) 0.59350(3) 0.01195(12) Uani 1 1 d U A .
Bi5 Bi 1.40921(5) 1.29401(3) 0.52450(3) 0.01549(12) Uani 1 1 d U A .
Bi6 Bi 1.51860(4) 1.12624(3) 0.65386(2) 0.01267(12) Uani 1 1 d U A .
O28 O 0.699(2) 1.0854(11) 0.9695(11) 0.026(7) Uani 0.51(4) 1 d P . .
O28' O 0.591(3) 1.0697(17) 0.9827(14) 0.053(10) Uani 0.49(4) 1 d P . .

loop_
_atom_site_aniso_label
_atom_site_aniso_U_11
_atom_site_aniso_U_22
_atom_site_aniso_U_33
_atom_site_aniso_U_23
_atom_site_aniso_U_13
_atom_site_aniso_U_12
N1 0.018(4) 0.010(5) 0.011(4) -0.003(4) -0.002(4) 0.001(4)
N2 0.015(5) 0.020(6) 0.019(5) -0.010(4) -0.003(4) -0.005(4)
N3 0.022(5) 0.020(6) 0.015(5) -0.001(4) -0.002(4) -0.002(4)
N5 0.017(5) 0.019(5) 0.008(4) -0.004(4) -0.006(4) 0.002(4)
N6 0.014(5) 0.015(5) 0.012(4) 0.004(4) -0.006(4) -0.003(4)
O1 0.014(2) 0.005(3) 0.014(2) -0.001(2) -0.0021(19) 0.001(2)
O2 0.017(4) 0.008(4) 0.012(4) -0.001(3) -0.003(3) 0.004(3)
O3 0.013(3) 0.004(3) 0.018(3) -0.003(3) 0.001(3) 0.005(3)
O4 0.014(2) 0.005(3) 0.014(2) -0.001(2) -0.0021(19) 0.001(2)
O5 0.009(3) 0.004(4) 0.012(3) -0.002(3) 0.001(3) -0.002(3)
O6 0.010(3) 0.011(4) 0.017(4) -0.001(3) -0.001(3) 0.001(3)
O7 0.012(3) 0.007(4) 0.016(4) -0.001(3) -0.003(3) -0.003(3)
O8 0.012(4) 0.007(4) 0.014(4) 0.005(3) -0.003(3) -0.004(3)
O9 0.019(4) 0.011(4) 0.016(4) -0.002(3) -0.007(3) 0.001(3)
O10 0.033(5) 0.003(4) 0.026(4) 0.003(3) -0.014(4) 0.003(3)
O11 0.029(4) 0.003(3) 0.018(3) -0.003(3) 0.013(3) -0.007(3)
O12 0.017(4) 0.027(5) 0.013(4) -0.008(4) -0.001(3) 0.000(4)
O13 0.016(4) 0.099(10) 0.016(4) -0.028(5) -0.011(4) 0.010(5)
O14 0.014(4) 0.039(6) 0.025(4) -0.008(4) -0.002(3) 0.008(4)
O15 0.027(5) 0.024(5) 0.019(4) 0.001(4) 0.001(4) -0.002(4)
O16 0.014(4) 0.029(5) 0.016(4) 0.006(4) -0.011(3) -0.001(3)
O17 0.012(4) 0.050(6) 0.024(4) -0.010(5) 0.004(3) -0.008(4)
O18' 0.021(4) 0.034(6) 0.026(5) 0.002(4) 0.002(3) 0.004(4)
O18 0.022(4) 0.008(4) 0.025(4) 0.000(4) 0.001(3) 0.006(3)
N4 0.029(8) 0.017(7) 0.016(9) 0.006(8) -0.001(8) -0.001(6)
O19 0.025(6) 0.014(8) 0.043(10) 0.000(8) -0.004(8) -0.001(6)
O20 0.029(4) 0.003(3) 0.018(3) -0.003(3) 0.013(3) -0.007(3)
O19' 0.019(8) 0.019(9) 0.029(9) -0.016(8) -0.006(7) 0.007(7)
O20' 0.017(8) 0.020(9) 0.022(8) 0.011(8) -0.002(7) -0.003(7)
O21 0.027(4) 0.009(4) 0.025(4) -0.007(4) -0.002(3) -0.002(3)
O22 0.028(4) 0.010(4) 0.021(4) -0.005(4) -0.002(3) -0.002(3)
O23 0.018(4) 0.048(6) 0.023(4) -0.011(5) 0.004(4) -0.004(4)
O24 0.014(4) 0.019(5) 0.022(4) -0.003(4) 0.003(3) -0.005(3)
O25 0.025(4) 0.016(4) 0.012(4) -0.001(3) 0.000(3) -0.013(4)
O26 0.020(4) 0.008(4) 0.032(5) -0.003(4) 0.007(3) -0.001(3)
O27 0.127(11) 0.011(6) 0.082(9) -0.010(6) 0.084(9) -0.020(6)
Bi1 0.0123(2) 0.0062(2) 0.0121(2) -0.00069(15) -0.00046(15) -0.00178(14)
Bi2 0.0122(2) 0.0053(2) 0.0109(2) -0.00135(15) -0.00267(15) -0.00099(14)
Bi3 0.0110(2) 0.0105(2) 0.0120(2) -0.00423(16) -0.00242(15) -0.00051(15)
Bi4 0.0139(2) 0.0082(2) 0.0138(2) -0.00148(16) -0.00485(15) 0.00259(15)
Bi5 0.0211(2) 0.0136(2) 0.0118(2) -0.00098(17) 0.00229(16) -0.00788(17)
Bi6 0.0117(2) 0.0147(2) 0.0116(2) -0.00243(17) -0.00261(15) 0.00377(16)
O28 0.027(15) 0.025(11) 0.024(10) -0.003(8) 0.003(8) 0.003(8)
O28' 0.05(2) 0.073(19) 0.040(13) 0.027(13) 0.019(11) 0.044(15)

loop_
_atom_type_symbol
_atom_type_description
_atom_type_scat_dispersion_real
_atom_type_scat_dispersion_imag
_atom_type_scat_source
N N 0.0061 0.0033 'International Tables Vol C Tables 4.2.6.8 and 6.1.1.4'
O O 0.0106 0.0060 'International Tables Vol C Tables 4.2.6.8 and 6.1.1.4'
Bi Bi -4.1077 10.2566 'International Tables Vol C Tables 4.2.6.8 and 6.1.1.4'
H H 0.0000 0.0000 'International Tables Vol C Tables 4.2.6.8 and 6.1.1.4'

loop_
_geom_angle_atom_site_label_1
_geom_angle_atom_site_label_2
_geom_angle_atom_site_label_3
_geom_angle
O11 N1 O9 121.0(9)
O11 N1 O10 120.4(8)
O9 N1 O10 118.6(9)
O14 N2 O13 121.1(10)
O14 N2 O12 119.6(9)
O13 N2 O12 119.3(9)
O15 N3 O17 121.9(10)
O15 N3 O16 120.5(9)
O17 N3 O16 117.6(10)
O23 N5 O21 120.1(10)
O23 N5 O22 121.9(10)
O21 N5 O22 117.9(9)
O25 N6 O26 118.9(9)
O25 N6 O24 121.5(10)
O26 N6 O24 119.6(9)
Bi3 O1 Bi6 119.9(3)
Bi3 O1 Bi5 117.0(3)
Bi6 O1 Bi5 113.6(3)
Bi5 O2 Bi3 102.4(3)
Bi5 O2 Bi4 99.3(3)
Bi3 O2 Bi4 99.9(3)
Bi5 O2 H2 117.3
Bi3 O2 H2 117.3
Bi4 O2 H2 117.3
Bi1 O3 Bi3 102.5(3)
Bi1 O3 Bi6 101.6(3)
Bi3 O3 Bi6 96.6(3)
Bi1 O3 H3 117.6
Bi3 O3 H3 117.6
Bi6 O3 H3 117.6
Bi4 O4 Bi1 120.2(3)
Bi4 O4 Bi3 117.3(3)
Bi1 O4 Bi3 114.6(3)
Bi2 O5 Bi1 114.9(3)
Bi2 O5 Bi6 117.6(3)
Bi1 O5 Bi6 121.1(3)
Bi6 O6 Bi5 101.3(3)
Bi6 O6 Bi2 98.6(3)
Bi5 O6 Bi2 100.5(2)
Bi6 O6 H6 117.7
Bi5 O6 H6 117.7
Bi2 O6 H6 117.7
Bi2 O7 Bi4 105.8(3)
Bi2 O7 Bi1 96.2(3)
Bi4 O7 Bi1 99.7(3)
Bi2 O7 H7 117.3
Bi4 O7 H7 117.3
Bi1 O7 H7 117.3
Bi5 O8 Bi4 115.3(3)
Bi5 O8 Bi2 120.0(3)
Bi4 O8 Bi2 113.6(3)
N1 O10 Bi1 99.0(6)
N3 O16 Bi2 111.5(6)
N4' O18' Bi1 132.1(10)
O18 N4 O19 114.2(18)
O18 N4 O20 121.3(16)
O19 N4 O20 123.9(18)
N4 O19 Bi4 95.2(13)
O19' N4' O18' 122.8(17)
O19' N4' O20' 116.7(17)
O18' N4' O20' 120.3(17)
O4 Bi1 O5 88.1(3)
O4 Bi1 O3 72.4(3)
O5 Bi1 O3 71.5(3)
O4 Bi1 O7 67.4(2)
O5 Bi1 O7 70.4(2)
O3 Bi1 O7 124.4(3)
O4 Bi1 O10 75.7(3)
O5 Bi1 O10 148.0(3)
O3 Bi1 O10 77.3(3)
O7 Bi1 O10 125.0(2)
O4 Bi1 O18' 153.1(3)
O5 Bi1 O18' 74.4(3)
O3 Bi1 O18' 82.6(3)
O7 Bi1 O18' 122.8(3)
O10 Bi1 O18' 108.8(3)
O4 Bi1 Bi2 80.94(19)
O5 Bi1 Bi2 32.13(19)
O3 Bi1 Bi2 99.11(19)
O7 Bi1 Bi2 38.89(15)
O10 Bi1 Bi2 156.35(17)
O18' Bi1 Bi2 93.7(2)
O4 Bi1 Bi3 32.86(19)
O5 Bi1 Bi3 80.29(18)
O3 Bi1 Bi3 39.68(18)
O7 Bi1 Bi3 94.81(17)
O10 Bi1 Bi3 71.06(19)
O18' Bi1 Bi3 121.96(18)
Bi2 Bi1 Bi3 91.082(12)
O5 Bi2 O8 90.4(3)
O5 Bi2 O7 77.1(3)
O8 Bi2 O7 70.3(3)
O5 Bi2 O6 70.0(3)
O8 Bi2 O6 68.0(2)
O7 Bi2 O6 125.7(3)
O5 Bi2 O16 75.1(3)
O8 Bi2 O16 134.3(2)
O7 Bi2 O16 64.3(2)
O6 Bi2 O16 138.6(3)
O5 Bi2 Bi1 32.92(18)
O8 Bi2 Bi1 84.80(19)
O7 Bi2 Bi1 44.87(19)
O6 Bi2 Bi1 97.82(18)
O16 Bi2 Bi1 59.51(18)
O5 Bi2 Bi4 82.29(18)
O8 Bi2 Bi4 32.98(18)
O7 Bi2 Bi4 37.33(18)
O6 Bi2 Bi4 95.20(16)
O16 Bi2 Bi4 101.40(15)
Bi1 Bi2 Bi4 61.631(11)
O5 Bi2 Bi6 31.64(18)
O8 Bi2 Bi6 81.3(2)
O7 Bi2 Bi6 102.36(19)
O6 Bi2 Bi6 38.56(18)
O16 Bi2 Bi6 103.04(19)
Bi1 Bi2 Bi6 62.461(11)
Bi4 Bi2 Bi6 90.935(12)
O1 Bi3 O4 91.1(3)
O1 Bi3 O2 70.6(3)
O4 Bi3 O2 71.6(3)
O1 Bi3 O3 73.7(3)
O4 Bi3 O3 70.2(3)
O2 Bi3 O3 126.2(2)
O1 Bi3 Bi1 83.39(19)
O4 Bi3 Bi1 32.52(19)
O2 Bi3 Bi1 98.71(18)
O3 Bi3 Bi1 37.83(17)
O1 Bi3 Bi4 82.3(2)
O4 Bi3 Bi4 31.12(19)
O2 Bi3 Bi4 40.58(18)
O3 Bi3 Bi4 96.38(17)
Bi1 Bi3 Bi4 61.084(11)
O1 Bi3 Bi5 32.0(2)
O4 Bi3 Bi5 80.94(19)
O2 Bi3 Bi5 38.60(17)
O3 Bi3 Bi5 98.67(18)
Bi1 Bi3 Bi5 90.948(12)
Bi4 Bi3 Bi5 59.366(11)
O4 Bi4 O8 90.9(3)
O4 Bi4 O7 72.6(3)
O8 Bi4 O7 70.3(3)
O4 Bi4 O2 71.0(3)
O8 Bi4 O2 71.7(3)
O7 Bi4 O2 125.9(3)
O4 Bi4 O19 149.5(4)
O8 Bi4 O19 80.7(4)
O7 Bi4 O19 76.9(4)
O2 Bi4 O19 131.7(4)
O4 Bi4 Bi5 82.29(19)
O8 Bi4 Bi5 32.22(19)
O7 Bi4 Bi5 97.31(18)
O2 Bi4 Bi5 39.60(17)
O19 Bi4 Bi5 103.8(4)
O4 Bi4 Bi2 79.95(19)
O8 Bi4 Bi2 33.46(18)
O7 Bi4 Bi2 36.89(18)
O2 Bi4 Bi2 97.88(16)
O19 Bi4 Bi2 76.9(4)
Bi5 Bi4 Bi2 62.101(11)
O4 Bi4 Bi3 31.61(19)
O8 Bi4 Bi3 82.6(2)
O7 Bi4 Bi3 98.45(19)
O2 Bi4 Bi3 39.49(18)
O19 Bi4 Bi3 163.2(4)
Bi5 Bi4 Bi3 60.449(11)
Bi2 Bi4 Bi3 89.665(12)
O8 Bi5 O1 91.7(3)
O8 Bi5 O2 73.4(3)
O1 Bi5 O2 70.0(3)
O8 Bi5 O6 71.5(2)
O1 Bi5 O6 71.3(3)
O2 Bi5 O6 125.9(3)
O8 Bi5 O27 77.2(3)
O1 Bi5 O27 157.5(4)
O2 Bi5 O27 123.6(4)
O6 Bi5 O27 86.5(4)
O8 Bi5 Bi6 82.73(19)
O1 Bi5 Bi6 32.76(18)
O2 Bi5 Bi6 97.56(18)
O6 Bi5 Bi6 38.66(19)
O27 Bi5 Bi6 125.1(3)
O8 Bi5 Bi4 32.49(18)
O1 Bi5 Bi4 82.41(19)
O2 Bi5 Bi4 41.08(18)
O6 Bi5 Bi4 97.86(18)
O27 Bi5 Bi4 97.3(3)
Bi6 Bi5 Bi4 91.566(13)
O8 Bi5 Bi3 82.57(19)
O1 Bi5 Bi3 31.07(18)
O2 Bi5 Bi3 38.96(18)
O6 Bi5 Bi3 96.46(19)
O27 Bi5 Bi3 157.5(3)
Bi6 Bi5 Bi3 60.795(11)
Bi4 Bi5 Bi3 60.185(11)
O1 Bi6 O5 89.2(3)
O1 Bi6 O6 73.6(3)
O5 Bi6 O6 73.4(3)
O1 Bi6 O3 69.6(3)
O5 Bi6 O3 65.8(2)
O6 Bi6 O3 124.2(2)
O1 Bi6 Bi5 33.7(2)
O5 Bi6 Bi5 82.13(19)
O6 Bi6 Bi5 40.03(18)
O3 Bi6 Bi5 96.58(16)
O1 Bi6 Bi2 84.0(2)
O5 Bi6 Bi2 30.79(19)
O6 Bi6 Bi2 42.86(18)
O3 Bi6 Bi2 92.36(16)
Bi5 Bi6 Bi2 62.218(11)

loop_
_geom_bond_atom_site_label_1
_geom_bond_atom_site_label_2
_geom_bond_distance
N1 O11 1.239(12)
N1 O9 1.254(11)
N1 O10 1.257(12)
N2 O14 1.236(12)
N2 O13 1.242(12)
N2 O12 1.252(12)
N3 O15 1.244(12)
N3 O17 1.252(12)
N3 O16 1.259(12)
N5 O23 1.234(12)
N5 O21 1.259(12)
N5 O22 1.263(12)
N6 O25 1.256(12)
N6 O26 1.259(12)
N6 O24 1.264(12)
O1 Bi3 2.137(7)
O1 Bi6 2.141(7)
O1 Bi5 2.193(8)
O2 Bi5 2.358(7)
O2 Bi3 2.377(8)
O2 Bi4 2.431(7)
O2 H2 0.9800
O3 Bi1 2.284(7)
O3 Bi3 2.378(7)
O3 Bi6 2.576(7)
O3 H3 0.9800
O4 Bi4 2.141(7)
O4 Bi1 2.150(7)
O4 Bi3 2.171(7)
O5 Bi2 2.116(7)
O5 Bi1 2.162(7)
O5 Bi6 2.168(7)
O6 Bi6 2.310(8)
O6 Bi5 2.379(7)
O6 Bi2 2.521(7)
O6 H6 0.9800
O7 Bi2 2.278(7)
O7 Bi4 2.301(7)
O7 Bi1 2.560(8)
O7 H7 0.9800
O8 Bi5 2.153(7)
O8 Bi4 2.169(7)
O8 Bi2 2.197(7)
O10 Bi1 2.718(8)
O16 Bi2 2.724(8)
O18' N4' 1.243(19)
O18' Bi1 2.751(9)
O18 N4 1.24(2)
N4 O19 1.32(3)
N4 O20 1.51(3)
O19 Bi4 2.723(18)
N4' O19' 1.22(2)
N4' O20' 1.28(2)
O27 Bi5 2.716(11)
Bi1 Bi2 3.6071(5)
Bi1 Bi3 3.6367(5)
Bi2 Bi4 3.6521(5)
Bi2 Bi6 3.6641(6)
Bi3 Bi4 3.6813(6)
Bi3 Bi5 3.6909(6)
Bi4 Bi5 3.6507(6)
Bi5 Bi6 3.6261(6)
O28 O28' 1.03(3)

loop_
_geom_torsion_atom_site_label_1
_geom_torsion_atom_site_label_2
_geom_torsion_atom_site_label_3
_geom_torsion_atom_site_label_4
_geom_torsion
O11 N1 O10 Bi1 176.3(8)
O9 N1 O10 Bi1 -5.9(10)
O15 N3 O16 Bi2 -178.6(8)
O17 N3 O16 Bi2 -1.4(12)
O18 N4 O19 Bi4 31.9(17)
O20 N4 O19 Bi4 -139.1(17)
Bi1 O18' N4' O19' 9(3)
Bi1 O18' N4' O20' -175.8(12)
Bi4 O4 Bi1 O5 -73.2(4)
Bi3 O4 Bi1 O5 74.9(3)
Bi4 O4 Bi1 O3 -144.4(4)
Bi3 O4 Bi1 O3 3.8(3)
Bi4 O4 Bi1 O7 -3.7(3)
Bi3 O4 Bi1 O7 144.4(4)
Bi4 O4 Bi1 O10 134.7(4)
Bi3 O4 Bi1 O10 -77.2(3)
Bi4 O4 Bi1 O18' -122.0(6)
Bi3 O4 Bi1 O18' 26.1(8)
Bi4 O4 Bi1 Bi2 -41.7(3)
Bi3 O4 Bi1 Bi2 106.4(3)
Bi4 O4 Bi1 Bi3 -148.1(6)
Bi2 O5 Bi1 O4 75.9(3)
Bi6 O5 Bi1 O4 -75.3(4)
Bi2 O5 Bi1 O3 147.9(4)
Bi6 O5 Bi1 O3 -3.2(3)
Bi2 O5 Bi1 O7 9.3(3)
Bi6 O5 Bi1 O7 -141.9(4)
Bi2 O5 Bi1 O10 134.6(4)
Bi6 O5 Bi1 O10 -16.5(7)
Bi2 O5 Bi1 O18' -124.8(4)
Bi6 O5 Bi1 O18' 84.0(4)
Bi6 O5 Bi1 Bi2 -151.2(6)
Bi2 O5 Bi1 Bi3 108.0(3)
Bi6 O5 Bi1 Bi3 -43.2(3)
Bi3 O3 Bi1 O4 -3.2(3)
Bi6 O3 Bi1 O4 96.4(3)
Bi3 O3 Bi1 O5 -97.2(3)
Bi6 O3 Bi1 O5 2.4(2)
Bi3 O3 Bi1 O7 -48.3(4)
Bi6 O3 Bi1 O7 51.3(3)
Bi3 O3 Bi1 O10 75.6(3)
Bi6 O3 Bi1 O10 175.2(3)
Bi3 O3 Bi1 O18' -173.2(3)
Bi6 O3 Bi1 O18' -73.6(3)
Bi3 O3 Bi1 Bi2 -80.6(2)
Bi6 O3 Bi1 Bi2 19.0(2)
Bi6 O3 Bi1 Bi3 99.6(3)
Bi2 O7 Bi1 O4 -104.2(3)
Bi4 O7 Bi1 O4 3.0(2)
Bi2 O7 Bi1 O5 -7.8(2)
Bi4 O7 Bi1 O5 99.4(3)
Bi2 O7 Bi1 O3 -57.2(3)
Bi4 O7 Bi1 O3 50.1(3)
Bi2 O7 Bi1 O10 -156.0(3)
Bi4 O7 Bi1 O10 -48.7(4)
Bi2 O7 Bi1 O18' 47.6(4)
Bi4 O7 Bi1 O18' 154.8(2)
Bi4 O7 Bi1 Bi2 107.2(3)
Bi2 O7 Bi1 Bi3 -85.7(2)
Bi4 O7 Bi1 Bi3 21.5(2)
N1 O10 Bi1 O4 159.5(7)
N1 O10 Bi1 O5 97.7(7)
N1 O10 Bi1 O3 84.7(6)
N1 O10 Bi1 O7 -152.0(6)
N1 O10 Bi1 O18' 7.2(7)
N1 O10 Bi1 Bi2 168.3(4)
N1 O10 Bi1 Bi3 125.5(6)
N4' O18' Bi1 O4 1.4(17)
N4' O18' Bi1 O5 -49.9(14)
N4' O18' Bi1 O3 22.9(14)
N4' O18' Bi1 O7 -103.5(14)
N4' O18' Bi1 O10 96.7(14)
N4' O18' Bi1 Bi2 -75.8(14)
N4' O18' Bi1 Bi3 17.8(15)
Bi1 O5 Bi2 O8 -79.7(3)
Bi6 O5 Bi2 O8 72.5(3)
Bi1 O5 Bi2 O7 -10.1(3)
Bi6 O5 Bi2 O7 142.2(4)
Bi1 O5 Bi2 O6 -146.1(4)
Bi6 O5 Bi2 O6 6.1(3)
Bi1 O5 Bi2 O16 56.4(3)
Bi6 O5 Bi2 O16 -151.4(4)
Bi6 O5 Bi2 Bi1 152.2(6)
Bi1 O5 Bi2 Bi4 -47.7(3)
Bi6 O5 Bi2 Bi4 104.5(3)
Bi1 O5 Bi2 Bi6 -152.2(6)
Bi5 O8 Bi2 O5 -67.1(4)
Bi4 O8 Bi2 O5 75.1(4)
Bi5 O8 Bi2 O7 -143.3(4)
Bi4 O8 Bi2 O7 -1.1(3)
Bi5 O8 Bi2 O6 1.0(3)
Bi4 O8 Bi2 O6 143.2(4)
Bi5 O8 Bi2 O16 -136.4(3)
Bi4 O8 Bi2 O16 5.7(6)
Bi5 O8 Bi2 Bi1 -99.6(3)
Bi4 O8 Bi2 Bi1 42.6(3)
Bi5 O8 Bi2 Bi4 -142.2(6)
Bi5 O8 Bi2 Bi6 -36.7(3)
Bi4 O8 Bi2 Bi6 105.5(3)
Bi4 O7 Bi2 O5 -94.2(3)
Bi1 O7 Bi2 O5 7.7(2)
Bi4 O7 Bi2 O8 1.0(3)
Bi1 O7 Bi2 O8 102.9(3)
Bi4 O7 Bi2 O6 -40.8(4)
Bi1 O7 Bi2 O6 61.1(3)
Bi4 O7 Bi2 O16 -173.6(4)
Bi1 O7 Bi2 O16 -71.7(3)
Bi4 O7 Bi2 Bi1 -101.9(3)
Bi1 O7 Bi2 Bi4 101.9(3)
Bi4 O7 Bi2 Bi6 -74.9(3)
Bi1 O7 Bi2 Bi6 27.0(2)
Bi6 O6 Bi2 O5 -5.1(2)
Bi5 O6 Bi2 O5 98.1(3)
Bi6 O6 Bi2 O8 -104.1(3)
Bi5 O6 Bi2 O8 -0.8(3)
Bi6 O6 Bi2 O7 -61.5(4)
Bi5 O6 Bi2 O7 41.8(4)
Bi6 O6 Bi2 O16 28.8(4)
Bi5 O6 Bi2 O16 132.1(3)
Bi6 O6 Bi2 Bi1 -22.9(2)
Bi5 O6 Bi2 Bi1 80.3(2)
Bi6 O6 Bi2 Bi4 -85.0(2)
Bi5 O6 Bi2 Bi4 18.3(2)
Bi5 O6 Bi2 Bi6 103.3(3)
N3 O16 Bi2 O5 76.9(7)
N3 O16 Bi2 O8 152.4(7)
N3 O16 Bi2 O7 159.6(8)
N3 O16 Bi2 O6 44.0(9)
N3 O16 Bi2 Bi1 108.6(7)
N3 O16 Bi2 Bi4 155.6(7)
N3 O16 Bi2 Bi6 62.0(7)
O4 Bi1 Bi2 O5 -101.1(4)
O3 Bi1 Bi2 O5 -30.6(4)
O7 Bi1 Bi2 O5 -166.0(4)
O10 Bi1 Bi2 O5 -109.7(6)
O18' Bi1 Bi2 O5 52.4(4)
Bi3 Bi1 Bi2 O5 -69.7(3)
O4 Bi1 Bi2 O8 -2.2(3)
O5 Bi1 Bi2 O8 98.9(4)
O3 Bi1 Bi2 O8 68.2(3)
O7 Bi1 Bi2 O8 -67.2(3)
O10 Bi1 Bi2 O8 -10.8(5)
O18' Bi1 Bi2 O8 151.3(3)
Bi3 Bi1 Bi2 O8 29.17(19)
O4 Bi1 Bi2 O7 65.0(3)
O5 Bi1 Bi2 O7 166.0(4)
O3 Bi1 Bi2 O7 135.4(3)
O10 Bi1 Bi2 O7 56.3(5)
O18' Bi1 Bi2 O7 -141.5(3)
Bi3 Bi1 Bi2 O7 96.3(3)
O4 Bi1 Bi2 O6 -69.2(3)
O5 Bi1 Bi2 O6 31.9(4)
O3 Bi1 Bi2 O6 1.3(2)
O7 Bi1 Bi2 O6 -134.1(3)
O10 Bi1 Bi2 O6 -77.8(5)
O18' Bi1 Bi2 O6 84.3(2)
Bi3 Bi1 Bi2 O6 -37.78(17)
O4 Bi1 Bi2 O16 147.9(3)
O5 Bi1 Bi2 O16 -111.0(4)
O3 Bi1 Bi2 O16 -141.7(3)
O7 Bi1 Bi2 O16 83.0(3)
O10 Bi1 Bi2 O16 139.3(5)
O18' Bi1 Bi2 O16 -58.6(3)
Bi3 Bi1 Bi2 O16 179.28(19)
O4 Bi1 Bi2 Bi4 22.55(19)
O5 Bi1 Bi2 Bi4 123.6(3)
O3 Bi1 Bi2 Bi4 92.98(18)
O7 Bi1 Bi2 Bi4 -42.4(3)
O10 Bi1 Bi2 Bi4 13.9(5)
O18' Bi1 Bi2 Bi4 176.05(18)
Bi3 Bi1 Bi2 Bi4 53.923(11)
O4 Bi1 Bi2 Bi6 -85.06(19)
O5 Bi1 Bi2 Bi6 16.0(3)
O3 Bi1 Bi2 Bi6 -14.63(18)
O7 Bi1 Bi2 Bi6 -150.0(3)
O10 Bi1 Bi2 Bi6 -93.7(5)
O18' Bi1 Bi2 Bi6 68.44(18)
Bi3 Bi1 Bi2 Bi6 -53.684(11)
Bi6 O1 Bi3 O4 73.2(4)
Bi5 O1 Bi3 O4 -70.9(4)
Bi6 O1 Bi3 O2 143.2(4)
Bi5 O1 Bi3 O2 -0.9(3)
Bi6 O1 Bi3 O3 4.2(3)
Bi5 O1 Bi3 O3 -139.9(4)
Bi6 O1 Bi3 Bi1 41.5(3)
Bi5 O1 Bi3 Bi1 -102.5(3)
Bi6 O1 Bi3 Bi4 103.2(3)
Bi5 O1 Bi3 Bi4 -40.9(3)
Bi6 O1 Bi3 Bi5 144.1(6)
Bi4 O4 Bi3 O1 73.2(4)
Bi1 O4 Bi3 O1 -75.9(4)
Bi4 O4 Bi3 O2 4.1(3)
Bi1 O4 Bi3 O2 -145.0(4)
Bi4 O4 Bi3 O3 145.4(4)
Bi1 O4 Bi3 O3 -3.7(3)
Bi4 O4 Bi3 Bi1 149.1(6)
Bi1 O4 Bi3 Bi4 -149.1(6)
Bi4 O4 Bi3 Bi5 42.8(3)
Bi1 O4 Bi3 Bi5 -106.3(3)
Bi5 O2 Bi3 O1 0.7(3)
Bi4 O2 Bi3 O1 -101.2(3)
Bi5 O2 Bi3 O4 98.7(3)
Bi4 O2 Bi3 O4 -3.3(2)
Bi5 O2 Bi3 O3 51.9(4)
Bi4 O2 Bi3 O3 -50.0(4)
Bi5 O2 Bi3 Bi1 80.5(2)
Bi4 O2 Bi3 Bi1 -21.4(2)
Bi5 O2 Bi3 Bi4 101.9(3)
Bi4 O2 Bi3 Bi5 -101.9(3)
Bi1 O3 Bi3 O1 100.4(3)
Bi6 O3 Bi3 O1 -3.0(2)
Bi1 O3 Bi3 O4 3.2(3)
Bi6 O3 Bi3 O4 -100.3(3)
Bi1 O3 Bi3 O2 50.5(4)
Bi6 O3 Bi3 O2 -53.0(3)
Bi6 O3 Bi3 Bi1 -103.5(3)
Bi1 O3 Bi3 Bi4 20.4(2)
Bi6 O3 Bi3 Bi4 -83.09(18)
Bi1 O3 Bi3 Bi5 80.3(2)
Bi6 O3 Bi3 Bi5 -23.2(2)
O4 Bi1 Bi3 O1 102.5(4)
O5 Bi1 Bi3 O1 0.8(3)
O3 Bi1 Bi3 O1 -71.8(3)
O7 Bi1 Bi3 O1 69.9(2)
O10 Bi1 Bi3 O1 -164.7(3)
O18' Bi1 Bi3 O1 -63.9(3)
Bi2 Bi1 Bi3 O1 31.2(2)
O5 Bi1 Bi3 O4 -101.8(4)
O3 Bi1 Bi3 O4 -174.4(4)
O7 Bi1 Bi3 O4 -32.6(4)
O10 Bi1 Bi3 O4 92.8(4)
O18' Bi1 Bi3 O4 -166.4(4)
Bi2 Bi1 Bi3 O4 -71.4(3)
O4 Bi1 Bi3 O2 33.4(4)
O5 Bi1 Bi3 O2 -68.3(3)
O3 Bi1 Bi3 O2 -141.0(3)
O7 Bi1 Bi3 O2 0.8(2)
O10 Bi1 Bi3 O2 126.2(2)
O18' Bi1 Bi3 O2 -133.0(3)
Bi2 Bi1 Bi3 O2 -37.94(17)
O4 Bi1 Bi3 O3 174.4(4)
O5 Bi1 Bi3 O3 72.6(3)
O7 Bi1 Bi3 O3 141.8(3)
O10 Bi1 Bi3 O3 -92.8(3)
O18' Bi1 Bi3 O3 7.9(4)
Bi2 Bi1 Bi3 O3 103.0(3)
O4 Bi1 Bi3 Bi4 17.7(3)
O5 Bi1 Bi3 Bi4 -84.11(19)
O3 Bi1 Bi3 Bi4 -156.7(3)
O7 Bi1 Bi3 Bi4 -14.94(15)
O10 Bi1 Bi3 Bi4 110.47(17)
O18' Bi1 Bi3 Bi4 -148.8(2)
Bi2 Bi1 Bi3 Bi4 -53.709(11)
O4 Bi1 Bi3 Bi5 71.4(3)
O5 Bi1 Bi3 Bi5 -30.36(19)
O3 Bi1 Bi3 Bi5 -103.0(3)
O7 Bi1 Bi3 Bi5 38.81(15)
O10 Bi1 Bi3 Bi5 164.22(17)
O18' Bi1 Bi3 Bi5 -95.0(2)
Bi2 Bi1 Bi3 Bi5 0.039(12)
Bi1 O4 Bi4 O8 73.0(4)
Bi3 O4 Bi4 O8 -74.3(4)
Bi1 O4 Bi4 O7 4.0(3)
Bi3 O4 Bi4 O7 -143.3(4)
Bi1 O4 Bi4 O2 143.3(4)
Bi3 O4 Bi4 O2 -4.0(3)
Bi1 O4 Bi4 O19 0.0(9)
Bi3 O4 Bi4 O19 -147.3(7)
Bi1 O4 Bi4 Bi5 104.2(3)
Bi3 O4 Bi4 Bi5 -43.2(3)
Bi1 O4 Bi4 Bi2 41.3(3)
Bi3 O4 Bi4 Bi2 -106.1(3)
Bi1 O4 Bi4 Bi3 147.3(6)
Bi5 O8 Bi4 O4 73.9(4)
Bi2 O8 Bi4 O4 -70.1(4)
Bi5 O8 Bi4 O7 145.1(4)
Bi2 O8 Bi4 O7 1.1(3)
Bi5 O8 Bi4 O2 4.3(3)
Bi2 O8 Bi4 O2 -139.7(4)
Bi5 O8 Bi4 O19 -135.6(5)
Bi2 O8 Bi4 O19 80.4(5)
Bi2 O8 Bi4 Bi5 -144.0(6)
Bi5 O8 Bi4 Bi2 144.0(6)
Bi5 O8 Bi4 Bi3 43.4(3)
Bi2 O8 Bi4 Bi3 -100.7(3)
Bi2 O7 Bi4 O4 96.4(3)
Bi1 O7 Bi4 O4 -2.9(2)
Bi2 O7 Bi4 O8 -1.0(3)
Bi1 O7 Bi4 O8 -100.4(3)
Bi2 O7 Bi4 O2 46.9(4)
Bi1 O7 Bi4 O2 -52.5(4)
Bi2 O7 Bi4 O19 -85.6(4)
Bi1 O7 Bi4 O19 175.0(4)
Bi2 O7 Bi4 Bi5 16.9(3)
Bi1 O7 Bi4 Bi5 -82.45(19)
Bi1 O7 Bi4 Bi2 -99.4(3)
Bi2 O7 Bi4 Bi3 78.0(3)
Bi1 O7 Bi4 Bi3 -21.4(2)
Bi5 O2 Bi4 O4 -101.2(3)
Bi3 O2 Bi4 O4 3.3(2)
Bi5 O2 Bi4 O8 -3.6(3)
Bi3 O2 Bi4 O8 100.9(3)
Bi5 O2 Bi4 O7 -50.9(4)
Bi3 O2 Bi4 O7 53.5(4)
Bi5 O2 Bi4 O19 54.8(6)
Bi3 O2 Bi4 O19 159.3(5)
Bi3 O2 Bi4 Bi5 104.5(3)
Bi5 O2 Bi4 Bi2 -24.7(2)
Bi3 O2 Bi4 Bi2 79.8(2)
Bi5 O2 Bi4 Bi3 -104.5(3)
N4 O19 Bi4 O4 -92.7(13)
N4 O19 Bi4 O8 -168.4(12)
N4 O19 Bi4 O7 -96.6(12)
N4 O19 Bi4 O2 136.6(11)
N4 O19 Bi4 Bi5 169.0(11)
N4 O19 Bi4 Bi2 -134.5(12)
N4 O19 Bi4 Bi3 -172.1(10)
O5 Bi2 Bi4 O4 4.4(3)
O8 Bi2 Bi4 O4 107.3(4)
O7 Bi2 Bi4 O4 -74.4(4)
O6 Bi2 Bi4 O4 73.4(3)
O16 Bi2 Bi4 O4 -68.5(3)
Bi1 Bi2 Bi4 O4 -22.73(19)
Bi6 Bi2 Bi4 O4 34.97(19)
O5 Bi2 Bi4 O8 -102.8(4)
O7 Bi2 Bi4 O8 178.3(5)
O6 Bi2 Bi4 O8 -33.9(4)
O16 Bi2 Bi4 O8 -175.8(4)
Bi1 Bi2 Bi4 O8 -130.0(4)
Bi6 Bi2 Bi4 O8 -72.3(4)
O5 Bi2 Bi4 O7 78.8(4)
O8 Bi2 Bi4 O7 -178.3(5)
O6 Bi2 Bi4 O7 147.8(4)
O16 Bi2 Bi4 O7 5.9(4)
Bi1 Bi2 Bi4 O7 51.7(3)
Bi6 Bi2 Bi4 O7 109.4(3)
O5 Bi2 Bi4 O2 -64.5(3)
O8 Bi2 Bi4 O2 38.3(4)
O7 Bi2 Bi4 O2 -143.4(4)
O6 Bi2 Bi4 O2 4.4(3)
O16 Bi2 Bi4 O2 -137.5(3)
Bi1 Bi2 Bi4 O2 -91.72(18)
Bi6 Bi2 Bi4 O2 -34.02(18)
O5 Bi2 Bi4 O19 164.3(4)
O8 Bi2 Bi4 O19 -92.8(5)
O7 Bi2 Bi4 O19 85.5(5)
O6 Bi2 Bi4 O19 -126.7(4)
O16 Bi2 Bi4 O19 91.4(5)
Bi1 Bi2 Bi4 O19 137.2(4)
Bi6 Bi2 Bi4 O19 -165.1(4)
O5 Bi2 Bi4 Bi5 -82.08(19)
O8 Bi2 Bi4 Bi5 20.7(4)
O7 Bi2 Bi4 Bi5 -160.9(3)
O6 Bi2 Bi4 Bi5 -13.16(18)
O16 Bi2 Bi4 Bi5 -155.06(19)
Bi1 Bi2 Bi4 Bi5 -109.260(13)
Bi6 Bi2 Bi4 Bi5 -51.559(12)
O5 Bi2 Bi4 Bi3 -25.79(19)
O8 Bi2 Bi4 Bi3 77.0(4)
O7 Bi2 Bi4 Bi3 -104.6(3)
O6 Bi2 Bi4 Bi3 43.13(18)
O16 Bi2 Bi4 Bi3 -98.77(19)
Bi1 Bi2 Bi4 Bi3 -52.969(11)
Bi6 Bi2 Bi4 Bi3 4.732(12)
O1 Bi3 Bi4 O4 -105.0(4)
O2 Bi3 Bi4 O4 -174.0(4)
O3 Bi3 Bi4 O4 -32.5(4)
Bi1 Bi3 Bi4 O4 -18.4(4)
Bi5 Bi3 Bi4 O4 -128.8(4)
O1 Bi3 Bi4 O8 -1.1(3)
O4 Bi3 Bi4 O8 103.9(4)
O2 Bi3 Bi4 O8 -70.1(3)
O3 Bi3 Bi4 O8 71.4(2)
Bi1 Bi3 Bi4 O8 85.55(18)
Bi5 Bi3 Bi4 O8 -24.88(18)
O1 Bi3 Bi4 O7 -69.9(3)
O4 Bi3 Bi4 O7 35.2(4)
O2 Bi3 Bi4 O7 -138.8(3)
O3 Bi3 Bi4 O7 2.7(2)
Bi1 Bi3 Bi4 O7 16.79(18)
Bi5 Bi3 Bi4 O7 -93.64(18)
O1 Bi3 Bi4 O2 69.0(3)
O4 Bi3 Bi4 O2 174.0(4)
O3 Bi3 Bi4 O2 141.5(3)
Bi1 Bi3 Bi4 O2 155.6(3)
Bi5 Bi3 Bi4 O2 45.2(3)
O1 Bi3 Bi4 O19 2.6(14)
O4 Bi3 Bi4 O19 107.6(14)
O2 Bi3 Bi4 O19 -66.4(14)
O3 Bi3 Bi4 O19 75.1(14)
Bi1 Bi3 Bi4 O19 89.2(14)
Bi5 Bi3 Bi4 O19 -21.2(14)
O1 Bi3 Bi4 Bi5 23.78(19)
O4 Bi3 Bi4 Bi5 128.8(3)
O2 Bi3 Bi4 Bi5 -45.2(3)
O3 Bi3 Bi4 Bi5 96.32(17)
Bi1 Bi3 Bi4 Bi5 110.431(12)
O1 Bi3 Bi4 Bi2 -33.9(2)
O4 Bi3 Bi4 Bi2 71.1(3)
O2 Bi3 Bi4 Bi2 -102.9(3)
O3 Bi3 Bi4 Bi2 38.63(17)
Bi1 Bi3 Bi4 Bi2 52.746(11)
Bi5 Bi3 Bi4 Bi2 -57.685(11)
Bi4 O8 Bi5 O1 -73.0(4)
Bi2 O8 Bi5 O1 68.6(4)
Bi4 O8 Bi5 O2 -4.4(3)
Bi2 O8 Bi5 O2 137.2(4)
Bi4 O8 Bi5 O6 -142.6(4)
Bi2 O8 Bi5 O6 -1.0(3)
Bi4 O8 Bi5 O27 126.8(5)
Bi2 O8 Bi5 O27 -91.6(5)
Bi4 O8 Bi5 Bi6 -104.6(3)
Bi2 O8 Bi5 Bi6 37.0(3)
Bi2 O8 Bi5 Bi4 141.6(6)
Bi4 O8 Bi5 Bi3 -43.2(3)
Bi2 O8 Bi5 Bi3 98.4(3)
Bi3 O1 Bi5 O8 72.6(4)
Bi6 O1 Bi5 O8 -73.7(3)
Bi3 O1 Bi5 O2 0.9(3)
Bi6 O1 Bi5 O2 -145.4(4)
Bi3 O1 Bi5 O6 142.3(4)
Bi6 O1 Bi5 O6 -4.0(3)
Bi3 O1 Bi5 O27 132.2(8)
Bi6 O1 Bi5 O27 -14.1(10)
Bi3 O1 Bi5 Bi6 146.3(6)
Bi3 O1 Bi5 Bi4 41.3(3)
Bi6 O1 Bi5 Bi4 -105.0(3)
Bi6 O1 Bi5 Bi3 -146.3(6)
Bi3 O2 Bi5 O8 -98.8(3)
Bi4 O2 Bi5 O8 3.6(3)
Bi3 O2 Bi5 O1 -0.7(3)
Bi4 O2 Bi5 O1 101.7(3)
Bi3 O2 Bi5 O6 -47.5(4)
Bi4 O2 Bi5 O6 54.9(4)
Bi3 O2 Bi5 O27 -160.5(3)
Bi4 O2 Bi5 O27 -58.1(4)
Bi3 O2 Bi5 Bi6 -18.8(2)
Bi4 O2 Bi5 Bi6 83.7(2)
Bi3 O2 Bi5 Bi4 -102.4(3)
Bi4 O2 Bi5 Bi3 102.4(3)
Bi6 O6 Bi5 O8 101.8(3)
Bi2 O6 Bi5 O8 0.8(3)
Bi6 O6 Bi5 O1 3.4(3)
Bi2 O6 Bi5 O1 -97.6(3)
Bi6 O6 Bi5 O2 49.7(4)
Bi2 O6 Bi5 O2 -51.3(4)
Bi6 O6 Bi5 O27 179.5(3)
Bi2 O6 Bi5 O27 78.5(3)
Bi2 O6 Bi5 Bi6 -101.0(3)
Bi6 O6 Bi5 Bi4 82.6(2)
Bi2 O6 Bi5 Bi4 -18.4(2)
Bi6 O6 Bi5 Bi3 21.9(2)
Bi2 O6 Bi5 Bi3 -79.1(2)
O4 Bi4 Bi5 O8 -104.2(4)
O7 Bi4 Bi5 O8 -32.9(4)
O2 Bi4 Bi5 O8 -173.6(5)
O19 Bi4 Bi5 O8 45.3(5)
Bi2 Bi4 Bi5 O8 -21.5(4)
Bi3 Bi4 Bi5 O8 -128.5(4)
O4 Bi4 Bi5 O1 1.2(3)
O8 Bi4 Bi5 O1 105.4(4)
O7 Bi4 Bi5 O1 72.5(3)
O2 Bi4 Bi5 O1 -68.2(3)
O19 Bi4 Bi5 O1 150.7(4)
Bi2 Bi4 Bi5 O1 83.88(18)
Bi3 Bi4 Bi5 O1 -23.14(18)
O4 Bi4 Bi5 O2 69.4(3)
O8 Bi4 Bi5 O2 173.6(5)
O7 Bi4 Bi5 O2 140.7(3)
O19 Bi4 Bi5 O2 -141.1(5)
Bi2 Bi4 Bi5 O2 152.1(3)
Bi3 Bi4 Bi5 O2 45.1(3)
O4 Bi4 Bi5 O6 -68.6(3)
O8 Bi4 Bi5 O6 35.5(4)
O7 Bi4 Bi5 O6 2.6(3)
O2 Bi4 Bi5 O6 -138.0(3)
O19 Bi4 Bi5 O6 80.9(4)
Bi2 Bi4 Bi5 O6 14.04(19)
Bi3 Bi4 Bi5 O6 -92.97(19)
O4 Bi4 Bi5 O27 -156.1(4)
O8 Bi4 Bi5 O27 -51.9(5)
O7 Bi4 Bi5 O27 -84.8(4)
O2 Bi4 Bi5 O27 134.5(4)
O19 Bi4 Bi5 O27 -6.6(5)
Bi2 Bi4 Bi5 O27 -73.4(3)
Bi3 Bi4 Bi5 O27 179.6(3)
O4 Bi4 Bi5 Bi6 -30.34(19)
O8 Bi4 Bi5 Bi6 73.8(4)
O7 Bi4 Bi5 Bi6 40.93(19)
O2 Bi4 Bi5 Bi6 -99.7(3)
O19 Bi4 Bi5 Bi6 119.2(4)
Bi2 Bi4 Bi5 Bi6 52.339(11)
Bi3 Bi4 Bi5 Bi6 -54.673(12)
O4 Bi4 Bi5 Bi3 24.33(19)
O8 Bi4 Bi5 Bi3 128.5(4)
O7 Bi4 Bi5 Bi3 95.61(19)
O2 Bi4 Bi5 Bi3 -45.1(3)
O19 Bi4 Bi5 Bi3 173.8(4)
Bi2 Bi4 Bi5 Bi3 107.011(13)
O1 Bi3 Bi5 O8 -105.9(4)
O4 Bi3 Bi5 O8 1.0(3)
O2 Bi3 Bi5 O8 72.8(3)
O3 Bi3 Bi5 O8 -67.2(2)
Bi1 Bi3 Bi5 O8 -30.04(18)
Bi4 Bi3 Bi5 O8 25.08(18)
O4 Bi3 Bi5 O1 106.9(4)
O2 Bi3 Bi5 O1 178.7(5)
O3 Bi3 Bi5 O1 38.7(4)
Bi1 Bi3 Bi5 O1 75.9(4)
Bi4 Bi3 Bi5 O1 131.0(4)
O1 Bi3 Bi5 O2 -178.7(5)
O4 Bi3 Bi5 O2 -71.8(3)
O3 Bi3 Bi5 O2 -140.0(3)
Bi1 Bi3 Bi5 O2 -102.8(3)
Bi4 Bi3 Bi5 O2 -47.7(3)
O1 Bi3 Bi5 O6 -35.6(4)
O4 Bi3 Bi5 O6 71.3(3)
O2 Bi3 Bi5 O6 143.1(3)
O3 Bi3 Bi5 O6 3.1(2)
Bi1 Bi3 Bi5 O6 40.26(18)
Bi4 Bi3 Bi5 O6 95.38(18)
O1 Bi3 Bi5 O27 -132.1(9)
O4 Bi3 Bi5 O27 -25.1(9)
O2 Bi3 Bi5 O27 46.6(9)
O3 Bi3 Bi5 O27 -93.4(9)
Bi1 Bi3 Bi5 O27 -56.2(9)
Bi4 Bi3 Bi5 O27 -1.1(9)
O1 Bi3 Bi5 Bi6 -20.1(4)
O4 Bi3 Bi5 Bi6 86.82(19)
O2 Bi3 Bi5 Bi6 158.6(3)
O3 Bi3 Bi5 Bi6 18.56(17)
Bi1 Bi3 Bi5 Bi6 55.758(11)
Bi4 Bi3 Bi5 Bi6 110.880(13)
O1 Bi3 Bi5 Bi4 -131.0(4)
O4 Bi3 Bi5 Bi4 -24.06(18)
O2 Bi3 Bi5 Bi4 47.7(3)
O3 Bi3 Bi5 Bi4 -92.32(17)
Bi1 Bi3 Bi5 Bi4 -55.122(11)
Bi3 O1 Bi6 O5 -68.3(4)
Bi5 O1 Bi6 O5 76.9(3)
Bi3 O1 Bi6 O6 -141.2(4)
Bi5 O1 Bi6 O6 4.0(3)
Bi3 O1 Bi6 O3 -3.9(3)
Bi5 O1 Bi6 O3 141.3(4)
Bi3 O1 Bi6 Bi5 -145.2(6)
Bi3 O1 Bi6 Bi2 -98.7(3)
Bi5 O1 Bi6 Bi2 46.5(3)
Bi2 O5 Bi6 O1 -79.6(4)
Bi1 O5 Bi6 O1 70.8(4)
Bi2 O5 Bi6 O6 -6.5(3)
Bi1 O5 Bi6 O6 143.9(4)
Bi2 O5 Bi6 O3 -147.5(4)
Bi1 O5 Bi6 O3 3.0(3)
Bi2 O5 Bi6 Bi5 -46.6(3)
Bi1 O5 Bi6 Bi5 103.9(3)
Bi1 O5 Bi6 Bi2 150.4(6)
Bi5 O6 Bi6 O1 -3.5(3)
Bi2 O6 Bi6 O1 99.1(3)
Bi5 O6 Bi6 O5 -97.6(3)
Bi2 O6 Bi6 O5 4.9(2)
Bi5 O6 Bi6 O3 -53.7(4)
Bi2 O6 Bi6 O3 48.9(3)
Bi2 O6 Bi6 Bi5 102.6(3)
Bi5 O6 Bi6 Bi2 -102.6(3)
Bi1 O3 Bi6 O1 -101.2(3)
Bi3 O3 Bi6 O1 3.1(2)
Bi1 O3 Bi6 O5 -2.5(3)
Bi3 O3 Bi6 O5 101.8(3)
Bi1 O3 Bi6 O6 -49.3(4)
Bi3 O3 Bi6 O6 55.0(3)
Bi1 O3 Bi6 Bi5 -80.7(2)
Bi3 O3 Bi6 Bi5 23.5(2)
Bi1 O3 Bi6 Bi2 -18.4(2)
Bi3 O3 Bi6 Bi2 85.81(19)
O8 Bi5 Bi6 O1 104.7(4)
O2 Bi5 Bi6 O1 32.5(4)
O6 Bi5 Bi6 O1 174.0(4)
O27 Bi5 Bi6 O1 173.4(5)
Bi4 Bi5 Bi6 O1 73.3(4)
Bi3 Bi5 Bi6 O1 19.1(4)
O8 Bi5 Bi6 O5 4.2(3)
O1 Bi5 Bi6 O5 -100.5(4)
O2 Bi5 Bi6 O5 -68.0(3)
O6 Bi5 Bi6 O5 73.5(3)
O27 Bi5 Bi6 O5 72.9(4)
Bi4 Bi5 Bi6 O5 -27.16(18)
Bi3 Bi5 Bi6 O5 -81.35(18)
O8 Bi5 Bi6 O6 -69.3(3)
O1 Bi5 Bi6 O6 -174.0(4)
O2 Bi5 Bi6 O6 -141.4(3)
O27 Bi5 Bi6 O6 -0.6(4)
Bi4 Bi5 Bi6 O6 -100.7(3)
Bi3 Bi5 Bi6 O6 -154.8(3)
O8 Bi5 Bi6 O3 68.5(2)
O1 Bi5 Bi6 O3 -36.2(4)
O2 Bi5 Bi6 O3 -3.6(2)
O6 Bi5 Bi6 O3 137.8(3)
O27 Bi5 Bi6 O3 137.3(3)
Bi4 Bi5 Bi6 O3 37.18(16)
Bi3 Bi5 Bi6 O3 -17.01(16)
O8 Bi5 Bi6 Bi2 -20.68(18)
O1 Bi5 Bi6 Bi2 -125.4(3)
O2 Bi5 Bi6 Bi2 -92.81(18)
O6 Bi5 Bi6 Bi2 48.6(3)
O27 Bi5 Bi6 Bi2 48.1(3)
Bi4 Bi5 Bi6 Bi2 -52.017(11)
Bi3 Bi5 Bi6 Bi2 -106.207(12)
O5 Bi2 Bi6 O1 98.6(4)
O8 Bi2 Bi6 O1 -6.7(3)
O7 Bi2 Bi6 O1 60.8(3)
O6 Bi2 Bi6 O1 -72.2(3)
O16 Bi2 Bi6 O1 126.9(2)
Bi1 Bi2 Bi6 O1 82.0(2)
Bi4 Bi2 Bi6 O1 24.9(2)
O8 Bi2 Bi6 O5 -105.3(4)
O7 Bi2 Bi6 O5 -37.8(4)
O6 Bi2 Bi6 O5 -170.8(4)
O16 Bi2 Bi6 O5 28.3(4)
Bi1 Bi2 Bi6 O5 -16.6(3)
Bi4 Bi2 Bi6 O5 -73.6(3)
O5 Bi2 Bi6 O6 170.8(4)
O8 Bi2 Bi6 O6 65.5(3)
O7 Bi2 Bi6 O6 133.0(3)
O16 Bi2 Bi6 O6 -160.9(3)
Bi1 Bi2 Bi6 O6 154.2(3)
Bi4 Bi2 Bi6 O6 97.2(3)
O5 Bi2 Bi6 O3 29.4(4)
O8 Bi2 Bi6 O3 -75.9(2)
O7 Bi2 Bi6 O3 -8.4(2)
O6 Bi2 Bi6 O3 -141.4(3)
O16 Bi2 Bi6 O3 57.7(2)
Bi1 Bi2 Bi6 O3 12.79(16)
Bi4 Bi2 Bi6 O3 -44.23(16)
O5 Bi2 Bi6 Bi5 125.6(3)
O8 Bi2 Bi6 Bi5 20.33(18)
O7 Bi2 Bi6 Bi5 87.82(19)
O6 Bi2 Bi6 Bi5 -45.2(3)
O16 Bi2 Bi6 Bi5 153.90(15)
Bi1 Bi2 Bi6 Bi5 108.986(13)
Bi4 Bi2 Bi6 Bi5 51.972(12)
